data_1540182
loop_
_publ_author_name
'Braunschweig, Holger'
'Ewing, William C.'
'Ghosh, Sundargopal'
'Kramer, Thomas'
'Mattock, James D.'
'\"Ostreicher, Sebastian'
'Vargas, Alfredo'
'Werner, Christine'

_publ_section_title
;
 Trimetallaborides as starting points for the syntheses of large
 metal-rich molecular borides and clusters
;
_journal_issue 1
_journal_name_full 'Chem. Sci.'
_journal_page_first 109
_journal_paper_doi 10.1039/C5SC03206G
_journal_volume 7
_journal_year 2016
_chemical_formula_moiety 'C28 H20 B2 Cu2 Mn4 O8'
_chemical_formula_sum 'C28 H20 B2 Cu2 Mn4 O8'
_chemical_formula_weight 852.90
_chemical_name_common
;
?
;
_chemical_name_systematic
; 
?
;
_space_group_IT_number 14
_symmetry_cell_setting monoclinic
_symmetry_space_group_name_Hall '-P 2ybc'
_symmetry_space_group_name_H-M 'P 1 21/c 1'
_atom_sites_solution_hydrogens geom
_atom_sites_solution_primary direct
_atom_sites_solution_secondary difmap
_audit_creation_method SHELXL-97
_audit_update_record
;
2015-08-25 deposited with the CCDC.
2015-10-20 downloaded from the CCDC.
;
_cell_angle_alpha 90.00
_cell_angle_beta 91.065(4)
_cell_angle_gamma 90.00
_cell_formula_units_Z 4
_cell_length_a 12.6570(12)
_cell_length_b 17.3227(16)
_cell_length_c 13.6878(13)
_cell_measurement_reflns_used 9945
_cell_measurement_temperature 100(2)
_cell_measurement_theta_max 26.58
_cell_measurement_theta_min 2.35
_cell_volume 3000.6(5)
_computing_cell_refinement 'Saint+ ver. 7.68A (Bruker AXS)'
_computing_data_collection 'APEX2 ver. 2010.3 (Bruker AXS)'
_computing_data_reduction 'Saint+ ver. 7.68A (Bruker AXS)'
_computing_molecular_graphics 'XP ver. 5.1 (Bruker AXS, 1998)'
_computing_publication_material 'SHELXL-97 (Sheldrick, 2008)'
_computing_structure_refinement 'SHELXL-97 (Sheldrick, 1997)'
_computing_structure_solution 'SHELXS-97 (Sheldrick, 1990)'
_diffrn_ambient_temperature 100(2)
_diffrn_detector_area_resol_mean 8.333
_diffrn_measured_fraction_theta_full 1.000
_diffrn_measured_fraction_theta_max 1.000
_diffrn_measurement_device_type 'Bruker X8-APEX II'
_diffrn_measurement_method '\f and \w scans'
_diffrn_radiation_monochromator 'multi-layer mirror'
_diffrn_radiation_source 'rotating anode'
_diffrn_radiation_type MoK\a
_diffrn_radiation_wavelength 0.71073
_diffrn_reflns_av_R_equivalents 0.0488
_diffrn_reflns_av_sigmaI/netI 0.0331
_diffrn_reflns_limit_h_max 15
_diffrn_reflns_limit_h_min -15
_diffrn_reflns_limit_k_max 21
_diffrn_reflns_limit_k_min -21
_diffrn_reflns_limit_l_max 17
_diffrn_reflns_limit_l_min -17
_diffrn_reflns_number 36896
_diffrn_reflns_theta_full 26.37
_diffrn_reflns_theta_max 26.37
_diffrn_reflns_theta_min 1.61
_exptl_absorpt_coefficient_mu 3.072
_exptl_absorpt_correction_T_max 0.6558
_exptl_absorpt_correction_T_min 0.5351
_exptl_absorpt_correction_type multi-scan
_exptl_absorpt_process_details 'Sadabs 2008/1 (Bruker 2008)'
_exptl_crystal_colour orange
_exptl_crystal_density_diffrn 1.888
_exptl_crystal_density_method 'not measured'
_exptl_crystal_description block
_exptl_crystal_F_000 1680
_exptl_crystal_size_max 0.26
_exptl_crystal_size_mid 0.19
_exptl_crystal_size_min 0.12
_refine_diff_density_max 1.232
_refine_diff_density_min -0.357
_refine_diff_density_rms 0.097
_refine_ls_extinction_method none
_refine_ls_goodness_of_fit_ref 1.033
_refine_ls_hydrogen_treatment constr
_refine_ls_matrix_type full
_refine_ls_number_parameters 397
_refine_ls_number_reflns 6139
_refine_ls_number_restraints 24
_refine_ls_restrained_S_all 1.049
_refine_ls_R_factor_all 0.0396
_refine_ls_R_factor_gt 0.0308
_refine_ls_shift/su_max 0.002
_refine_ls_shift/su_mean 0.000
_refine_ls_structure_factor_coef Fsqd
_refine_ls_weighting_details 'calc w=1/[\s^2^(Fo^2^)+(0.0415P)^2^+2.4294P] where P=(Fo^2^+2Fc^2^)/3'
_refine_ls_weighting_scheme calc
_refine_ls_wR_factor_gt 0.0743
_refine_ls_wR_factor_ref 0.0780
_reflns_number_gt 5205
_reflns_number_total 6139
_reflns_threshold_expression >2sigma(I)
_cod_data_source_file c5sc03206g2.cif
_cod_data_source_block 2
_cod_depositor_comments
;
The following automatic conversions were performed:

'_symmetry_cell_setting' value 'Monoclinic' changed to 'monoclinic'
according to
/usr/data/users/saulius/crontab/automatic-downloads/rss-feeds/RSC/lib/dictionaries/cif_core.dic
dictionary named 'cif_core.dic' version 2.4.2 from 2011-04-26.

Automatic conversion script
Id: cif_fix_values 3271 2015-04-21 07:52:19Z andrius 

 Adding full bibliography for 1540182--1540185.cif.
;
_cod_original_sg_symbol_H-M P2(1)/c
_cod_database_code 1540182

loop_
_symmetry_equiv_pos_as_xyz
'x, y, z'
'-x, y+1/2, -z+1/2'
'-x, -y, -z'
'x, -y-1/2, z-1/2'

loop_
_atom_site_label
_atom_site_type_symbol
_atom_site_fract_x
_atom_site_fract_y
_atom_site_fract_z
_atom_site_U_iso_or_equiv
_atom_site_adp_type
_atom_site_occupancy
_atom_site_symmetry_multiplicity
_atom_site_calc_flag
_atom_site_refinement_flags
Cu1 Cu 0.82541(3) 0.950640(18) 0.23380(2) 0.01287(9) Uani 1 1 d .
O1 O 0.6621(2) 1.08573(16) 0.44017(16) 0.0381(6) Uani 1 1 d .
C1 C 0.6224(3) 1.04572(18) 0.3815(2) 0.0225(7) Uani 1 1 d .
Mn1 Mn 0.54897(3) 0.98132(2) 0.30193(3) 0.01425(11) Uani 1 1 d .
B1 B 0.6557(3) 0.92741(19) 0.2256(2) 0.0152(7) Uani 1 1 d .
Cu2 Cu 0.69078(3) 1.054027(19) 0.22614(2) 0.01344(9) Uani 1 1 d .
O2 O 0.6016(2) 0.85323(15) 0.4355(2) 0.0452(7) Uani 1 1 d .
C2 C 0.5825(3) 0.9035(2) 0.3815(2) 0.0269(7) Uani 1 1 d .
Mn2 Mn 0.72685(3) 0.84931(2) 0.14557(3) 0.01431(11) Uani 1 1 d .
B2 B 0.8580(3) 1.07767(18) 0.2283(2) 0.0137(6) Uani 1 1 d .
Mn3 Mn 0.78928(3) 1.16034(2) 0.15068(3) 0.01171(10) Uani 1 1 d .
O3 O 0.5582(2) 0.75707(15) 0.2323(3) 0.0536(8) Uani 1 1 d U
C3 C 0.6247(3) 0.79417(18) 0.1994(3) 0.0295(8) Uani 1 1 d .
C7 C 0.9044(2) 0.95634(17) 0.3834(2) 0.0176(6) Uani 1 1 d .
O7 O 0.87037(19) 0.91306(13) 0.43916(15) 0.0301(6) Uani 1 1 d .
C6 C 0.8769(2) 1.12244(16) 0.0627(2) 0.0163(6) Uani 1 1 d .
O6 O 0.93339(17) 1.09861(13) 0.00397(15) 0.0250(5) Uani 1 1 d .
C5 C 0.6795(2) 1.12053(16) 0.0825(2) 0.0163(6) Uani 1 1 d .
O5 O 0.60869(17) 1.10330(13) 0.03049(15) 0.0248(5) Uani 1 1 d .
Mn4 Mn 0.96897(3) 1.02807(2) 0.30823(3) 0.01150(10) Uani 1 1 d .
O4 O 0.8776(2) 0.77893(13) 0.28745(19) 0.0380(6) Uani 1 1 d .
C4 C 0.8195(2) 0.81041(17) 0.2337(2) 0.0215(7) Uani 1 1 d .
C8 C 0.9244(2) 1.10011(17) 0.3900(2) 0.0167(6) Uani 1 1 d .
O8 O 0.89869(18) 1.14809(13) 0.44444(15) 0.0259(5) Uani 1 1 d .
C11 C 0.4025(3) 1.0434(2) 0.3210(3) 0.0329(8) Uani 1 1 d .
H11 H 0.3893 1.0773 0.3739 0.040 Uiso 1 1 calc R
C12 C 0.4459(3) 1.06405(18) 0.2297(3) 0.0268(7) Uani 1 1 d .
H12 H 0.4672 1.1143 0.2104 0.032 Uiso 1 1 calc R
C14 C 0.4125(2) 0.93390(19) 0.2269(3) 0.0256(7) Uani 1 1 d .
H14 H 0.4072 0.8818 0.2057 0.031 Uiso 1 1 calc R
C13 C 0.4519(2) 0.99597(18) 0.1723(2) 0.0246(7) Uani 1 1 d .
H13 H 0.4781 0.9929 0.1079 0.029 Uiso 1 1 calc R
C16 C 0.8094(3) 0.9084(2) 0.0302(2) 0.0343(9) Uani 1 1 d U
H16 H 0.8560 0.9507 0.0413 0.041 Uiso 1 1 calc R
C15 C 0.3823(2) 0.9627(2) 0.3185(3) 0.0282(8) Uani 1 1 d .
H15 H 0.3534 0.9331 0.3700 0.034 Uiso 1 1 calc R
C18 C 0.7465(3) 0.78528(19) 0.0114(2) 0.0291(8) Uani 1 1 d .
H18 H 0.7443 0.7306 0.0071 0.035 Uiso 1 1 calc R
C19 C 0.6593(3) 0.8352(2) 0.0022(3) 0.0405(10) Uani 1 1 d U
H19 H 0.5877 0.8207 -0.0088 0.049 Uiso 1 1 calc R
C20 C 0.7000(4) 0.9131(2) 0.0128(2) 0.0398(10) Uani 1 1 d U
H20 H 0.6595 0.9592 0.0087 0.048 Uiso 1 1 calc R
C21 C 0.7589(3) 1.23606(16) 0.2731(2) 0.0244(7) Uani 1 1 d .
H21 H 0.7353 1.2194 0.3350 0.029 Uiso 1 1 calc R
C22 C 0.6935(3) 1.25753(16) 0.1923(2) 0.0236(7) Uani 1 1 d .
H22 H 0.6184 1.2571 0.1906 0.028 Uiso 1 1 calc R
C23 C 0.7595(3) 1.27977(16) 0.1146(2) 0.0204(6) Uani 1 1 d .
H23 H 0.7365 1.2974 0.0520 0.025 Uiso 1 1 calc R
C24 C 0.8658(2) 1.27115(15) 0.1466(2) 0.0181(6) Uani 1 1 d .
H24 H 0.9265 1.2817 0.1090 0.022 Uiso 1 1 calc R
C25 C 0.8662(3) 1.24385(16) 0.2453(2) 0.0211(7) Uani 1 1 d .
H25 H 0.9268 1.2330 0.2849 0.025 Uiso 1 1 calc R
C26 C 1.1288(2) 1.0684(2) 0.3268(2) 0.0246(7) Uani 1 1 d .
H26 H 1.1500 1.1059 0.3739 0.030 Uiso 1 1 calc R
C27 C 1.0937(2) 1.08422(17) 0.2295(2) 0.0190(6) Uani 1 1 d .
H27 H 1.0872 1.1338 0.2003 0.023 Uiso 1 1 calc R
C28 C 1.0703(2) 1.01283(17) 0.1840(2) 0.0185(6) Uani 1 1 d .
H28 H 1.0453 1.0060 0.1187 0.022 Uiso 1 1 calc R
C29 C 1.0905(2) 0.95327(18) 0.2525(2) 0.0245(7) Uani 1 1 d .
H29 H 1.0815 0.8995 0.2413 0.029 Uiso 1 1 calc R
C30 C 1.1268(2) 0.9881(2) 0.3417(2) 0.0288(8) Uani 1 1 d .
H30 H 1.1461 0.9618 0.4003 0.035 Uiso 1 1 calc R
C17 C 0.8377(3) 0.8302(2) 0.0282(2) 0.0309(8) Uani 1 1 d .
H17 H 0.9073 0.8106 0.0368 0.037 Uiso 1 1 calc R

loop_
_atom_site_aniso_label
_atom_site_aniso_U_11
_atom_site_aniso_U_22
_atom_site_aniso_U_33
_atom_site_aniso_U_23
_atom_site_aniso_U_13
_atom_site_aniso_U_12
Cu1 0.01370(19) 0.01210(17) 0.01280(17) -0.00053(12) -0.00035(14) -0.00063(13)
O1 0.0411(15) 0.0553(17) 0.0183(12) -0.0108(11) 0.0089(11) -0.0198(13)
C1 0.0210(17) 0.0322(18) 0.0146(15) 0.0018(13) 0.0067(13) -0.0013(13)
Mn1 0.0111(2) 0.0160(2) 0.0158(2) 0.00423(16) 0.00221(18) 0.00039(16)
B1 0.0132(16) 0.0197(16) 0.0127(15) 0.0085(12) 0.0009(13) 0.0028(13)
Cu2 0.01310(18) 0.01320(17) 0.01409(18) 0.00334(13) 0.00240(14) -0.00019(13)
O2 0.0428(16) 0.0464(16) 0.0469(16) 0.0332(13) 0.0125(13) 0.0186(13)
C2 0.0219(17) 0.0314(18) 0.0278(17) 0.0104(14) 0.0082(14) 0.0045(13)
Mn2 0.0158(2) 0.0117(2) 0.0155(2) -0.00051(16) 0.00053(18) -0.00136(16)
B2 0.0218(18) 0.0116(14) 0.0079(14) 0.0003(11) 0.0050(13) 0.0030(12)
Mn3 0.0163(2) 0.0099(2) 0.00906(19) 0.00056(15) 0.00310(17) 0.00014(16)
O3 0.0372(15) 0.0255(13) 0.099(2) 0.0017(14) 0.0342(16) -0.0071(12)
C3 0.0221(18) 0.0159(15) 0.051(2) 0.0000(15) 0.0097(16) 0.0010(13)
C7 0.0175(16) 0.0226(15) 0.0127(14) -0.0018(12) -0.0026(12) -0.0009(12)
O7 0.0400(15) 0.0337(13) 0.0166(11) 0.0095(10) -0.0026(10) -0.0148(11)
C6 0.0195(15) 0.0155(14) 0.0139(13) 0.0015(11) 0.0016(12) -0.0032(12)
O6 0.0271(13) 0.0282(12) 0.0200(11) -0.0071(9) 0.0104(10) 0.0007(9)
C5 0.0203(16) 0.0142(14) 0.0144(13) 0.0022(11) 0.0008(12) 0.0021(11)
O5 0.0242(12) 0.0292(12) 0.0206(11) 0.0061(9) -0.0078(10) -0.0019(9)
Mn4 0.0117(2) 0.0139(2) 0.0090(2) 0.00023(15) 0.00094(17) -0.00013(16)
O4 0.0449(16) 0.0229(12) 0.0455(15) -0.0008(11) -0.0177(13) 0.0139(11)
C4 0.0247(18) 0.0144(14) 0.0255(16) -0.0021(12) 0.0054(14) 0.0033(12)
C8 0.0168(15) 0.0226(15) 0.0108(13) 0.0031(12) -0.0004(12) -0.0016(12)
O8 0.0339(13) 0.0302(12) 0.0137(10) -0.0074(9) 0.0015(10) 0.0075(10)
C11 0.0163(17) 0.044(2) 0.039(2) -0.0106(16) -0.0028(15) 0.0137(15)
C12 0.0218(17) 0.0184(15) 0.0398(19) 0.0075(14) -0.0080(15) 0.0026(13)
C14 0.0135(16) 0.0229(16) 0.0403(19) 0.0031(14) -0.0053(14) -0.0015(12)
C13 0.0157(16) 0.0306(17) 0.0270(17) 0.0065(13) -0.0104(13) 0.0005(13)
C16 0.058(3) 0.0318(19) 0.0131(15) -0.0009(13) 0.0106(16) -0.0131(17)
C15 0.0102(15) 0.0388(19) 0.0356(19) 0.0110(15) 0.0043(14) -0.0015(13)
C18 0.046(2) 0.0198(16) 0.0216(16) -0.0097(13) -0.0013(15) -0.0052(14)
C19 0.046(2) 0.046(2) 0.0284(18) -0.0116(16) -0.0215(17) 0.0036(18)
C20 0.082(3) 0.0254(18) 0.0113(15) -0.0018(13) -0.0047(17) 0.0189(18)
C21 0.045(2) 0.0110(14) 0.0179(15) -0.0047(11) 0.0121(14) -0.0004(13)
C22 0.0273(18) 0.0114(14) 0.0327(17) -0.0031(12) 0.0094(14) 0.0045(12)
C23 0.0315(18) 0.0096(13) 0.0203(15) 0.0008(11) 0.0035(13) 0.0039(12)
C24 0.0268(17) 0.0113(13) 0.0165(14) -0.0008(11) 0.0031(13) -0.0036(12)
C25 0.0376(19) 0.0105(13) 0.0151(14) -0.0032(11) -0.0014(13) -0.0035(12)
C26 0.0103(15) 0.0424(19) 0.0212(16) -0.0076(14) 0.0045(13) -0.0074(13)
C27 0.0164(15) 0.0184(15) 0.0225(15) 0.0017(12) 0.0097(13) -0.0006(11)
C28 0.0157(15) 0.0241(16) 0.0159(14) -0.0029(12) 0.0093(12) 0.0020(12)
C29 0.0193(17) 0.0175(15) 0.0372(19) 0.0016(13) 0.0117(14) 0.0059(12)
C30 0.0128(16) 0.049(2) 0.0251(17) 0.0137(15) 0.0020(14) 0.0067(14)
C17 0.039(2) 0.0352(19) 0.0186(16) -0.0086(14) 0.0137(15) -0.0069(16)

loop_
_atom_type_symbol
_atom_type_description
_atom_type_scat_dispersion_real
_atom_type_scat_dispersion_imag
_atom_type_scat_source
C C 0.0033 0.0016 'International Tables Vol C Tables 4.2.6.8 and 6.1.1.4'
H H 0.0000 0.0000 'International Tables Vol C Tables 4.2.6.8 and 6.1.1.4'
B B 0.0013 0.0007 'International Tables Vol C Tables 4.2.6.8 and 6.1.1.4'
O O 0.0106 0.0060 'International Tables Vol C Tables 4.2.6.8 and 6.1.1.4'
Mn Mn 0.3368 0.7283 'International Tables Vol C Tables 4.2.6.8 and 6.1.1.4'
Cu Cu 0.3201 1.2651 'International Tables Vol C Tables 4.2.6.8 and 6.1.1.4'

loop_
_geom_angle_atom_site_label_1
_geom_angle_atom_site_label_2
_geom_angle_atom_site_label_3
_geom_angle
B1 Cu1 B2 111.13(12)
B1 Cu1 C7 118.12(11)
B2 Cu1 C7 84.79(11)
B1 Cu1 C4 77.62(11)
B2 Cu1 C4 170.90(11)
C7 Cu1 C4 93.28(10)
B1 Cu1 Mn2 49.77(9)
B2 Cu1 Mn2 140.99(8)
C7 Cu1 Mn2 133.41(8)
C4 Cu1 Mn2 43.15(7)
B1 Cu1 Mn4 146.90(9)
B2 Cu1 Mn4 49.03(8)
C7 Cu1 Mn4 44.96(8)
C4 Cu1 Mn4 124.54(8)
Mn2 Cu1 Mn4 162.90(2)
B1 Cu1 Cu2 57.01(8)
B2 Cu1 Cu2 54.16(9)
C7 Cu1 Cu2 107.40(8)
C4 Cu1 Cu2 134.63(8)
Mn2 Cu1 Cu2 98.822(19)
Mn4 Cu1 Cu2 97.215(18)
O1 C1 Mn1 173.0(3)
O1 C1 Cu2 115.5(2)
Mn1 C1 Cu2 71.42(10)
C2 Mn1 C1 89.13(15)
C2 Mn1 B1 78.83(14)
C1 Mn1 B1 105.31(14)
C2 Mn1 C15 92.57(14)
C1 Mn1 C15 121.63(14)
B1 Mn1 C15 132.20(14)
C2 Mn1 C13 135.99(14)
C1 Mn1 C13 134.71(13)
B1 Mn1 C13 90.32(13)
C15 Mn1 C13 63.82(13)
C2 Mn1 C14 100.54(14)
C1 Mn1 C14 157.24(14)
B1 Mn1 C14 96.80(13)
C15 Mn1 C14 38.20(13)
C13 Mn1 C14 38.07(12)
C2 Mn1 C11 119.87(15)
C1 Mn1 C11 93.02(14)
B1 Mn1 C11 154.41(13)
C15 Mn1 C11 38.50(13)
C13 Mn1 C11 64.12(13)
C14 Mn1 C11 64.28(13)
C2 Mn1 C12 156.37(14)
C1 Mn1 C12 99.53(13)
B1 Mn1 C12 119.16(13)
C15 Mn1 C12 64.15(13)
C13 Mn1 C12 38.37(12)
C14 Mn1 C12 64.15(12)
C11 Mn1 C12 38.33(14)
C2 Mn1 Cu2 118.83(11)
C1 Mn1 Cu2 64.08(10)
B1 Mn1 Cu2 59.97(10)
C15 Mn1 Cu2 148.58(9)
C13 Mn1 Cu2 90.11(9)
C14 Mn1 Cu2 125.68(9)
C11 Mn1 Cu2 115.69(11)
C12 Mn1 Cu2 84.59(9)
Mn1 B1 Mn2 161.95(19)
Mn1 B1 Cu1 124.84(17)
Mn2 B1 Cu1 72.29(11)
Mn1 B1 Cu2 70.72(11)
Mn2 B1 Cu2 125.61(16)
Cu1 B1 Cu2 67.96(10)
B2 Cu2 B1 112.40(12)
B2 Cu2 C5 87.79(11)
B1 Cu2 C5 118.88(11)
B2 Cu2 C1 112.54(11)
B1 Cu2 C1 82.21(11)
C5 Cu2 C1 143.57(11)
B2 Cu2 Mn1 145.31(8)
B1 Cu2 Mn1 49.30(8)
C5 Cu2 Mn1 126.33(8)
C1 Cu2 Mn1 44.50(8)
B2 Cu2 Mn3 50.11(8)
B1 Cu2 Mn3 146.50(8)
C5 Cu2 Mn3 44.33(7)
C1 Cu2 Mn3 129.26(8)
Mn1 Cu2 Mn3 161.23(2)
B2 Cu2 Cu1 57.41(8)
B1 Cu2 Cu1 55.03(8)
C5 Cu2 Cu1 115.74(7)
C1 Cu2 Cu1 100.68(8)
Mn1 Cu2 Cu1 96.888(18)
Mn3 Cu2 Cu1 101.864(19)
O2 C2 Mn1 177.7(3)
C3 Mn2 C4 89.48(15)
C3 Mn2 B1 78.17(14)
C4 Mn2 B1 100.57(13)
C3 Mn2 C19 92.14(17)
C4 Mn2 C19 144.80(14)
B1 Mn2 C19 114.18(14)
C3 Mn2 C20 121.43(17)
C4 Mn2 C20 148.38(16)
B1 Mn2 C20 92.90(13)
C19 Mn2 C20 39.52(15)
C3 Mn2 C18 99.92(15)
C4 Mn2 C18 107.07(14)
B1 Mn2 C18 152.30(13)
C19 Mn2 C18 38.14(14)
C20 Mn2 C18 64.18(13)
C3 Mn2 C16 156.91(16)
C4 Mn2 C16 110.42(15)
B1 Mn2 C16 108.21(13)
C19 Mn2 C16 64.88(15)
C20 Mn2 C16 37.96(15)
C18 Mn2 C16 63.84(13)
C3 Mn2 C17 135.01(14)
C4 Mn2 C17 90.99(14)
B1 Mn2 C17 145.32(13)
C19 Mn2 C17 63.76(15)
C20 Mn2 C17 63.13(15)
C18 Mn2 C17 37.81(13)
C16 Mn2 C17 37.65(13)
C3 Mn2 Cu1 123.13(12)
C4 Mn2 Cu1 67.61(10)
B1 Mn2 Cu1 57.94(10)
C19 Mn2 Cu1 136.27(11)
C20 Mn2 Cu1 96.86(11)
C18 Mn2 Cu1 135.87(10)
C16 Mn2 Cu1 76.89(9)
C17 Mn2 Cu1 98.22(9)
Mn4 B2 Mn3 157.05(19)
Mn4 B2 Cu2 128.07(16)
Mn3 B2 Cu2 73.01(11)
Mn4 B2 Cu1 71.43(10)
Mn3 B2 Cu1 130.59(16)
Cu2 B2 Cu1 68.43(10)
C6 Mn3 C5 89.59(13)
C6 Mn3 B2 79.75(13)
C5 Mn3 B2 109.26(13)
C6 Mn3 C24 91.43(12)
C5 Mn3 C24 132.28(12)
B2 Mn3 C24 117.84(13)
C6 Mn3 C22 145.87(12)
C5 Mn3 C22 90.22(13)
B2 Mn3 C22 131.90(13)
C24 Mn3 C22 64.27(12)
C6 Mn3 C23 107.90(12)
C5 Mn3 C23 96.84(12)
B2 Mn3 C23 153.02(12)
C24 Mn3 C23 38.31(12)
C22 Mn3 C23 38.37(12)
C6 Mn3 C25 111.89(13)
C5 Mn3 C25 154.62(13)
B2 Mn3 C25 88.52(12)
C24 Mn3 C25 38.77(10)
C22 Mn3 C25 64.44(13)
C23 Mn3 C25 64.55(11)
C6 Mn3 C21 150.28(13)
C5 Mn3 C21 119.17(13)
B2 Mn3 C21 96.07(12)
C24 Mn3 C21 64.31(11)
C22 Mn3 C21 38.29(12)
C23 Mn3 C21 64.16(11)
C25 Mn3 C21 38.39(13)
C6 Mn3 Cu2 109.58(9)
C5 Mn3 Cu2 62.50(9)
B2 Mn3 Cu2 56.88(10)
C24 Mn3 Cu2 155.54(8)
C22 Mn3 Cu2 100.46(9)
C23 Mn3 Cu2 136.51(9)
C25 Mn3 Cu2 118.39(8)
C21 Mn3 Cu2 91.73(9)
O3 C3 Mn2 178.3(3)
O7 C7 Mn4 172.8(2)
O7 C7 Cu1 113.9(2)
Mn4 C7 Cu1 73.35(10)
O6 C6 Mn3 178.7(3)
O5 C5 Mn3 171.0(2)
O5 C5 Cu2 115.4(2)
Mn3 C5 Cu2 73.17(10)
C8 Mn4 C7 88.41(13)
C8 Mn4 B2 79.13(13)
C7 Mn4 B2 106.89(13)
C8 Mn4 C26 90.35(13)
C7 Mn4 C26 125.97(13)
B2 Mn4 C26 125.81(13)
C8 Mn4 C30 113.31(13)
C7 Mn4 C30 94.86(13)
B2 Mn4 C30 155.51(13)
C26 Mn4 C30 38.13(13)
C8 Mn4 C27 103.99(12)
C7 Mn4 C27 158.64(13)
B2 Mn4 C27 92.67(13)
C26 Mn4 C27 38.54(12)
C30 Mn4 C27 64.38(12)
C8 Mn4 C29 151.70(13)
C7 Mn4 C29 96.92(13)
B2 Mn4 C29 124.92(13)
C26 Mn4 C29 64.05(13)
C30 Mn4 C29 38.69(13)
C27 Mn4 C29 64.03(11)
C8 Mn4 C28 141.32(12)
C7 Mn4 C28 129.84(12)
B2 Mn4 C28 92.48(12)
C26 Mn4 C28 64.09(11)
C30 Mn4 C28 64.40(12)
C27 Mn4 C28 38.16(11)
C29 Mn4 C28 38.17(11)
C8 Mn4 Cu1 113.76(10)
C7 Mn4 Cu1 61.69(9)
B2 Mn4 Cu1 59.55(9)
C26 Mn4 Cu1 155.59(9)
C30 Mn4 Cu1 125.92(10)
C27 Mn4 Cu1 125.39(8)
C29 Mn4 Cu1 92.98(9)
C28 Mn4 Cu1 92.97(8)
O4 C4 Mn2 174.1(3)
O4 C4 Cu1 116.6(2)
Mn2 C4 Cu1 69.24(9)
O8 C8 Mn4 177.7(3)
C12 C11 C15 107.4(3)
C12 C11 Mn1 70.87(18)
C15 C11 Mn1 70.22(19)
C12 C11 H11 126.3
C15 C11 H11 126.3
Mn1 C11 H11 124.2
C13 C12 C11 107.6(3)
C13 C12 Mn1 70.43(17)
C11 C12 Mn1 70.80(18)
C13 C12 H12 126.2
C11 C12 H12 126.2
Mn1 C12 H12 124.2
C13 C14 C15 107.9(3)
C13 C14 Mn1 70.92(17)
C15 C14 Mn1 70.68(18)
C13 C14 H14 126.1
C15 C14 H14 126.1
Mn1 C14 H14 124.0
C14 C13 C12 108.6(3)
C14 C13 Mn1 71.02(18)
C12 C13 Mn1 71.21(18)
C14 C13 H13 125.7
C12 C13 H13 125.7
Mn1 C13 H13 123.7
C17 C16 C20 107.6(3)
C17 C16 Mn2 71.57(19)
C20 C16 Mn2 70.3(2)
C17 C16 H16 126.2
C20 C16 H16 126.2
Mn2 C16 H16 123.6
C14 C15 C11 108.5(3)
C14 C15 Mn1 71.12(18)
C11 C15 Mn1 71.27(19)
C14 C15 H15 125.7
C11 C15 H15 125.7
Mn1 C15 H15 123.5
C19 C18 C17 108.3(3)
C19 C18 Mn2 70.00(19)
C17 C18 Mn2 71.65(18)
C19 C18 H18 125.8
C17 C18 H18 125.8
Mn2 C18 H18 124.1
C18 C19 C20 106.7(3)
C18 C19 Mn2 71.85(19)
C20 C19 Mn2 70.57(18)
C18 C19 H19 126.7
C20 C19 H19 126.7
Mn2 C19 H19 122.6
C16 C20 C19 108.1(3)
C16 C20 Mn2 71.77(19)
C19 C20 Mn2 69.92(19)
C16 C20 H20 125.9
C19 C20 H20 125.9
Mn2 C20 H20 124.0
C22 C21 C25 108.2(3)
C22 C21 Mn3 70.47(17)
C25 C21 Mn3 70.56(16)
C22 C21 H21 125.9
C25 C21 H21 125.9
Mn3 C21 H21 124.7
C23 C22 C21 108.2(3)
C23 C22 Mn3 70.85(17)
C21 C22 Mn3 71.24(17)
C23 C22 H22 125.9
C21 C22 H22 125.9
Mn3 C22 H22 123.6
C24 C23 C22 108.0(3)
C24 C23 Mn3 70.57(16)
C22 C23 Mn3 70.77(16)
C24 C23 H23 126.0
C22 C23 H23 126.0
Mn3 C23 H23 124.3
C23 C24 C25 108.3(3)
C23 C24 Mn3 71.12(16)
C25 C24 Mn3 70.99(16)
C23 C24 H24 125.9
C25 C24 H24 125.9
Mn3 C24 H24 123.7
C21 C25 C24 107.3(3)
C21 C25 Mn3 71.05(17)
C24 C25 Mn3 70.24(16)
C21 C25 H25 126.4
C24 C25 H25 126.4
Mn3 C25 H25 124.0
C30 C26 C27 108.7(3)
C30 C26 Mn4 71.12(18)
C27 C26 Mn4 71.06(17)
C30 C26 H26 125.7
C27 C26 H26 125.7
Mn4 C26 H26 123.8
C28 C27 C26 107.7(3)
C28 C27 Mn4 71.12(17)
C26 C27 Mn4 70.39(17)
C28 C27 H27 126.2
C26 C27 H27 126.2
Mn4 C27 H27 124.0
C27 C28 C29 108.2(3)
C27 C28 Mn4 70.72(16)
C29 C28 Mn4 70.76(17)
C27 C28 H28 125.9
C29 C28 H28 125.9
Mn4 C28 H28 124.2
C28 C29 C30 108.1(3)
C28 C29 Mn4 71.06(17)
C30 C29 Mn4 70.46(18)
C28 C29 H29 126.0
C30 C29 H29 126.0
Mn4 C29 H29 124.1
C26 C30 C29 107.4(3)
C26 C30 Mn4 70.75(18)
C29 C30 Mn4 70.85(18)
C26 C30 H30 126.3
C29 C30 H30 126.3
Mn4 C30 H30 123.8
C16 C17 C18 109.2(3)
C16 C17 Mn2 70.8(2)
C18 C17 Mn2 70.54(19)
C16 C17 H17 125.4
C18 C17 H17 125.4
Mn2 C17 H17 124.9

loop_
_geom_bond_atom_site_label_1
_geom_bond_atom_site_label_2
_geom_bond_distance
Cu1 B1 2.186(3)
Cu1 B2 2.240(3)
Cu1 C7 2.264(3)
Cu1 C4 2.430(3)
Cu1 Mn2 2.4576(5)
Cu1 Mn4 2.4636(5)
Cu1 Cu2 2.4730(5)
O1 C1 1.168(4)
C1 Mn1 1.804(3)
C1 Cu2 2.315(3)
Mn1 C2 1.780(3)
Mn1 B1 1.960(3)
Mn1 C15 2.150(3)
Mn1 C13 2.154(3)
Mn1 C14 2.156(3)
Mn1 C11 2.164(3)
Mn1 C12 2.164(3)
Mn1 Cu2 2.4399(6)
B1 Mn2 1.970(3)
B1 Cu2 2.238(3)
Cu2 B2 2.156(3)
Cu2 C5 2.281(3)
Cu2 Mn3 2.4618(5)
O2 C2 1.165(4)
Mn2 C3 1.778(3)
Mn2 C4 1.797(3)
Mn2 C19 2.139(3)
Mn2 C20 2.148(3)
Mn2 C18 2.163(3)
Mn2 C16 2.168(3)
Mn2 C17 2.178(3)
B2 Mn4 1.962(3)
B2 Mn3 1.975(3)
Mn3 C6 1.778(3)
Mn3 C5 1.797(3)
Mn3 C24 2.151(3)
Mn3 C22 2.157(3)
Mn3 C23 2.158(3)
Mn3 C25 2.161(3)
Mn3 C21 2.167(3)
O3 C3 1.157(4)
C7 O7 1.159(4)
C7 Mn4 1.817(3)
C6 O6 1.162(3)
C5 O5 1.172(3)
Mn4 C8 1.775(3)
Mn4 C26 2.151(3)
Mn4 C30 2.156(3)
Mn4 C27 2.160(3)
Mn4 C29 2.161(3)
Mn4 C28 2.165(3)
O4 C4 1.166(4)
C8 O8 1.167(3)
C11 C12 1.421(5)
C11 C15 1.422(5)
C11 H11 0.9500
C12 C13 1.419(5)
C12 H12 0.9500
C14 C13 1.406(4)
C14 C15 1.409(5)
C14 H14 0.9500
C13 H13 0.9500
C16 C17 1.402(5)
C16 C20 1.404(6)
C16 H16 0.9500
C15 H15 0.9500
C18 C19 1.406(5)
C18 C17 1.407(5)
C18 H18 0.9500
C19 C20 1.449(5)
C19 H19 0.9500
C20 H20 0.9500
C21 C22 1.418(5)
C21 C25 1.423(5)
C21 H21 0.9500
C22 C23 1.418(4)
C22 H22 0.9500
C23 C24 1.414(4)
C23 H23 0.9500
C24 C25 1.431(4)
C24 H24 0.9500
C25 H25 0.9500
C26 C30 1.407(5)
C26 C27 1.423(4)
C26 H26 0.9500
C27 C28 1.414(4)
C27 H27 0.9500
C28 C29 1.415(4)
C28 H28 0.9500
C29 C30 1.430(5)
C29 H29 0.9500
C30 H30 0.9500
C17 H17 0.9500

loop_
_geom_torsion_atom_site_label_1
_geom_torsion_atom_site_label_2
_geom_torsion_atom_site_label_3
_geom_torsion_atom_site_label_4
_geom_torsion
Cu2 C1 Mn1 C2 122.93(12)
Cu2 C1 Mn1 B1 44.77(12)
Cu2 C1 Mn1 C15 -144.59(11)
Cu2 C1 Mn1 C13 -61.44(19)
Cu2 C1 Mn1 C14 -121.2(3)
Cu2 C1 Mn1 C11 -117.20(12)
Cu2 C1 Mn1 C12 -79.17(11)
C2 Mn1 B1 Mn2 70.4(5)
C1 Mn1 B1 Mn2 156.4(5)
C15 Mn1 B1 Mn2 -12.9(6)
C13 Mn1 B1 Mn2 -66.7(5)
C14 Mn1 B1 Mn2 -29.1(6)
C11 Mn1 B1 Mn2 -69.3(7)
C12 Mn1 B1 Mn2 -93.2(5)
Cu2 Mn1 B1 Mn2 -156.6(6)
C2 Mn1 B1 Cu1 -89.70(19)
C1 Mn1 B1 Cu1 -3.7(2)
C15 Mn1 B1 Cu1 -172.95(15)
C13 Mn1 B1 Cu1 133.24(18)
C14 Mn1 B1 Cu1 170.85(17)
C11 Mn1 B1 Cu1 130.6(3)
C12 Mn1 B1 Cu1 106.72(18)
Cu2 Mn1 B1 Cu1 43.29(13)
C2 Mn1 B1 Cu2 -133.00(13)
C1 Mn1 B1 Cu2 -47.02(12)
C15 Mn1 B1 Cu2 143.75(14)
C13 Mn1 B1 Cu2 89.95(10)
C14 Mn1 B1 Cu2 127.56(10)
C11 Mn1 B1 Cu2 87.3(3)
C12 Mn1 B1 Cu2 63.43(14)
B2 Cu1 B1 Mn1 -46.5(2)
C7 Cu1 B1 Mn1 49.0(2)
C4 Cu1 B1 Mn1 136.08(19)
Mn2 Cu1 B1 Mn1 173.6(2)
Mn4 Cu1 B1 Mn1 -0.5(3)
Cu2 Cu1 B1 Mn1 -44.29(13)
B2 Cu1 B1 Mn2 139.84(10)
C7 Cu1 B1 Mn2 -124.64(10)
C4 Cu1 B1 Mn2 -37.56(9)
Mn4 Cu1 B1 Mn2 -174.13(7)
Cu2 Cu1 B1 Mn2 142.06(11)
B2 Cu1 B1 Cu2 -2.22(12)
C7 Cu1 B1 Cu2 93.29(10)
C4 Cu1 B1 Cu2 -179.62(10)
Mn2 Cu1 B1 Cu2 -142.06(11)
Mn4 Cu1 B1 Cu2 43.80(16)
Mn1 B1 Cu2 B2 144.94(10)
Mn2 B1 Cu2 B2 -43.8(2)
Cu1 B1 Cu2 B2 2.33(12)
Mn1 B1 Cu2 C5 -114.71(11)
Mn2 B1 Cu2 C5 56.6(2)
Cu1 B1 Cu2 C5 102.68(11)
Mn1 B1 Cu2 C1 33.71(10)
Mn2 B1 Cu2 C1 -154.99(19)
Cu1 B1 Cu2 C1 -108.90(10)
Mn2 B1 Cu2 Mn1 171.3(2)
Cu1 B1 Cu2 Mn1 -142.61(12)
Mn1 B1 Cu2 Mn3 -164.40(7)
Mn2 B1 Cu2 Mn3 6.9(3)
Cu1 B1 Cu2 Mn3 52.98(16)
Mn1 B1 Cu2 Cu1 142.61(12)
Mn2 B1 Cu2 Cu1 -46.08(14)
O1 C1 Cu2 B2 33.1(3)
Mn1 C1 Cu2 B2 -147.97(11)
O1 C1 Cu2 B1 144.2(3)
Mn1 C1 Cu2 B1 -36.90(11)
O1 C1 Cu2 C5 -86.3(3)
Mn1 C1 Cu2 C5 92.55(18)
O1 C1 Cu2 Mn1 -178.9(3)
O1 C1 Cu2 Mn3 -23.0(3)
Mn1 C1 Cu2 Mn3 155.91(4)
O1 C1 Cu2 Cu1 92.1(3)
Mn1 C1 Cu2 Cu1 -88.98(9)
C2 Mn1 Cu2 B2 -13.9(2)
C1 Mn1 Cu2 B2 59.39(18)
B1 Mn1 Cu2 B2 -68.93(18)
C15 Mn1 Cu2 B2 168.2(2)
C13 Mn1 Cu2 B2 -159.23(17)
C14 Mn1 Cu2 B2 -144.65(18)
C11 Mn1 Cu2 B2 139.68(18)
C12 Mn1 Cu2 B2 162.75(17)
C2 Mn1 Cu2 B1 54.99(17)
C1 Mn1 Cu2 B1 128.32(15)
C15 Mn1 Cu2 B1 -122.8(2)
C13 Mn1 Cu2 B1 -90.30(14)
C14 Mn1 Cu2 B1 -75.72(15)
C11 Mn1 Cu2 B1 -151.40(15)
C12 Mn1 Cu2 B1 -128.33(14)
C2 Mn1 Cu2 C5 154.10(16)
C1 Mn1 Cu2 C5 -132.57(14)
B1 Mn1 Cu2 C5 99.11(14)
C15 Mn1 Cu2 C5 -23.7(2)
C13 Mn1 Cu2 C5 8.81(13)
C14 Mn1 Cu2 C5 23.39(14)
C11 Mn1 Cu2 C5 -52.29(14)
C12 Mn1 Cu2 C5 -29.22(13)
C2 Mn1 Cu2 C1 -73.33(17)
B1 Mn1 Cu2 C1 -128.32(15)
C15 Mn1 Cu2 C1 108.8(2)
C13 Mn1 Cu2 C1 141.38(15)
C14 Mn1 Cu2 C1 155.96(16)
C11 Mn1 Cu2 C1 80.28(16)
C12 Mn1 Cu2 C1 103.35(15)
C2 Mn1 Cu2 Mn3 -152.47(14)
C1 Mn1 Cu2 Mn3 -79.14(13)
B1 Mn1 Cu2 Mn3 152.54(12)
C15 Mn1 Cu2 Mn3 29.7(2)
C13 Mn1 Cu2 Mn3 62.24(11)
C14 Mn1 Cu2 Mn3 76.82(13)
C11 Mn1 Cu2 Mn3 1.15(13)
C12 Mn1 Cu2 Mn3 24.22(11)
C2 Mn1 Cu2 Cu1 24.91(13)
C1 Mn1 Cu2 Cu1 98.24(11)
B1 Mn1 Cu2 Cu1 -30.08(10)
C15 Mn1 Cu2 Cu1 -152.92(19)
C13 Mn1 Cu2 Cu1 -120.38(9)
C14 Mn1 Cu2 Cu1 -105.80(11)
C11 Mn1 Cu2 Cu1 178.52(11)
C12 Mn1 Cu2 Cu1 -158.41(9)
B1 Cu1 Cu2 B2 -177.44(13)
C7 Cu1 Cu2 B2 69.89(12)
C4 Cu1 Cu2 B2 -176.93(14)
Mn2 Cu1 Cu2 B2 -149.09(9)
Mn4 Cu1 Cu2 B2 24.95(9)
B2 Cu1 Cu2 B1 177.44(13)
C7 Cu1 Cu2 B1 -112.66(13)
C4 Cu1 Cu2 B1 0.52(14)
Mn2 Cu1 Cu2 B1 28.36(10)
Mn4 Cu1 Cu2 B1 -157.61(10)
B1 Cu1 Cu2 C5 -108.49(13)
B2 Cu1 Cu2 C5 68.96(12)
C7 Cu1 Cu2 C5 138.85(11)
C4 Cu1 Cu2 C5 -107.97(13)
Mn2 Cu1 Cu2 C5 -80.13(8)
Mn4 Cu1 Cu2 C5 93.91(8)
B1 Cu1 Cu2 C1 72.53(13)
B2 Cu1 Cu2 C1 -110.03(12)
C7 Cu1 Cu2 C1 -40.14(12)
C4 Cu1 Cu2 C1 73.04(13)
Mn2 Cu1 Cu2 C1 100.88(8)
Mn4 Cu1 Cu2 C1 -85.08(8)
B1 Cu1 Cu2 Mn1 27.63(10)
B2 Cu1 Cu2 Mn1 -154.93(9)
C7 Cu1 Cu2 Mn1 -85.04(8)
C4 Cu1 Cu2 Mn1 28.14(10)
Mn2 Cu1 Cu2 Mn1 55.98(2)
Mn4 Cu1 Cu2 Mn1 -129.980(19)
B1 Cu1 Cu2 Mn3 -153.24(10)
B2 Cu1 Cu2 Mn3 24.21(9)
C7 Cu1 Cu2 Mn3 94.10(8)
C4 Cu1 Cu2 Mn3 -152.72(10)
Mn2 Cu1 Cu2 Mn3 -124.879(19)
Mn4 Cu1 Cu2 Mn3 49.16(2)
Mn1 B1 Mn2 C3 -20.7(5)
Cu1 B1 Mn2 C3 142.19(14)
Cu2 B1 Mn2 C3 -173.3(2)
Mn1 B1 Mn2 C4 -108.0(5)
Cu1 B1 Mn2 C4 54.98(12)
Cu2 B1 Mn2 C4 99.48(19)
Mn1 B1 Mn2 C19 66.3(6)
Cu1 B1 Mn2 C19 -130.80(14)
Cu2 B1 Mn2 C19 -86.3(2)
Mn1 B1 Mn2 C20 100.8(6)
Cu1 B1 Mn2 C20 -96.28(13)
Cu2 B1 Mn2 C20 -51.8(2)
Mn1 B1 Mn2 C18 68.1(7)
Cu1 B1 Mn2 C18 -129.0(3)
Cu2 B1 Mn2 C18 -84.5(3)
Mn1 B1 Mn2 C16 136.3(5)
Cu1 B1 Mn2 C16 -60.81(13)
Cu2 B1 Mn2 C16 -16.3(2)
Mn1 B1 Mn2 C17 144.6(5)
Cu1 B1 Mn2 C17 -52.5(2)
Cu2 B1 Mn2 C17 -8.0(3)
Mn1 B1 Mn2 Cu1 -162.9(6)
Cu2 B1 Mn2 Cu1 44.50(13)
B1 Cu1 Mn2 C3 -45.76(16)
B2 Cu1 Mn2 C3 -118.65(18)
C7 Cu1 Mn2 C3 47.07(17)
C4 Cu1 Mn2 C3 73.71(17)
Mn4 Cu1 Mn2 C3 123.30(14)
Cu2 Cu1 Mn2 C3 -77.22(13)
B1 Cu1 Mn2 C4 -119.47(15)
B2 Cu1 Mn2 C4 167.64(17)
C7 Cu1 Mn2 C4 -26.63(15)
Mn4 Cu1 Mn2 C4 49.59(13)
Cu2 Cu1 Mn2 C4 -150.92(11)
B2 Cu1 Mn2 B1 -72.89(17)
C7 Cu1 Mn2 B1 92.83(15)
C4 Cu1 Mn2 B1 119.47(15)
Mn4 Cu1 Mn2 B1 169.06(12)
Cu2 Cu1 Mn2 B1 -31.46(10)
B1 Cu1 Mn2 C19 92.55(19)
B2 Cu1 Mn2 C19 19.7(2)
C7 Cu1 Mn2 C19 -174.62(19)
C4 Cu1 Mn2 C19 -148.0(2)
Mn4 Cu1 Mn2 C19 -98.39(18)
Cu2 Cu1 Mn2 C19 61.09(17)
B1 Cu1 Mn2 C20 89.13(15)
B2 Cu1 Mn2 C20 16.24(18)
C7 Cu1 Mn2 C20 -178.04(15)
C4 Cu1 Mn2 C20 -151.40(16)
Mn4 Cu1 Mn2 C20 -101.81(13)
Cu2 Cu1 Mn2 C20 57.67(11)
B1 Cu1 Mn2 C18 148.74(17)
B2 Cu1 Mn2 C18 75.85(19)
C7 Cu1 Mn2 C18 -118.43(17)
C4 Cu1 Mn2 C18 -91.79(17)
Mn4 Cu1 Mn2 C18 -42.20(16)
Cu2 Cu1 Mn2 C18 117.28(14)
B1 Cu1 Mn2 C16 121.63(15)
B2 Cu1 Mn2 C16 48.74(17)
C7 Cu1 Mn2 C16 -145.54(16)
C4 Cu1 Mn2 C16 -118.90(16)
Mn4 Cu1 Mn2 C16 -69.31(13)
Cu2 Cu1 Mn2 C16 90.17(11)
B1 Cu1 Mn2 C17 152.86(14)
B2 Cu1 Mn2 C17 79.98(17)
C7 Cu1 Mn2 C17 -114.30(15)
C4 Cu1 Mn2 C17 -87.67(15)
Mn4 Cu1 Mn2 C17 -38.07(13)
Cu2 Cu1 Mn2 C17 121.41(10)
B1 Cu2 B2 Mn4 -44.1(2)
C5 Cu2 B2 Mn4 -164.59(19)
C1 Cu2 B2 Mn4 46.6(2)
Mn1 Cu2 B2 Mn4 5.8(3)
Mn3 Cu2 B2 Mn4 169.7(2)
Cu1 Cu2 B2 Mn4 -41.87(14)
B1 Cu2 B2 Mn3 146.20(10)
C5 Cu2 B2 Mn3 25.75(10)
C1 Cu2 B2 Mn3 -123.10(10)
Mn1 Cu2 B2 Mn3 -163.88(7)
Cu1 Cu2 B2 Mn3 148.47(11)
B1 Cu2 B2 Cu1 -2.27(12)
C5 Cu2 B2 Cu1 -122.72(9)
C1 Cu2 B2 Cu1 88.44(11)
Mn1 Cu2 B2 Cu1 47.66(16)
Mn3 Cu2 B2 Cu1 -148.47(11)
B1 Cu1 B2 Mn4 148.64(10)
C7 Cu1 B2 Mn4 30.47(10)
Mn2 Cu1 B2 Mn4 -159.90(6)
Cu2 Cu1 B2 Mn4 146.34(12)
B1 Cu1 B2 Mn3 -38.9(2)
C7 Cu1 B2 Mn3 -157.1(2)
Mn2 Cu1 B2 Mn3 12.6(3)
Mn4 Cu1 B2 Mn3 172.5(3)
Cu2 Cu1 B2 Mn3 -41.19(16)
B1 Cu1 B2 Cu2 2.30(12)
C7 Cu1 B2 Cu2 -115.87(10)
Mn2 Cu1 B2 Cu2 53.77(14)
Mn4 Cu1 B2 Cu2 -146.34(12)
Mn4 B2 Mn3 C6 79.6(4)
Cu2 B2 Mn3 C6 -121.64(11)
Cu1 B2 Mn3 C6 -81.8(2)
Mn4 B2 Mn3 C5 165.5(4)
Cu2 B2 Mn3 C5 -35.71(13)
Cu1 B2 Mn3 C5 4.1(2)
Mn4 B2 Mn3 C24 -6.6(5)
Cu2 B2 Mn3 C24 152.19(10)
Cu1 B2 Mn3 C24 -167.98(16)
Mn4 B2 Mn3 C22 -85.9(5)
Cu2 B2 Mn3 C22 72.89(17)
Cu1 B2 Mn3 C22 112.7(2)
Mn4 B2 Mn3 C23 -29.9(6)
Cu2 B2 Mn3 C23 128.9(2)
Cu1 B2 Mn3 C23 168.72(19)
Mn4 B2 Mn3 C25 -33.0(4)
Cu2 B2 Mn3 C25 125.79(11)
Cu1 B2 Mn3 C25 165.6(2)
Mn4 B2 Mn3 C21 -70.7(5)
Cu2 B2 Mn3 C21 88.09(11)
Cu1 B2 Mn3 C21 127.9(2)
Mn4 B2 Mn3 Cu2 -158.8(5)
Cu1 B2 Mn3 Cu2 39.82(15)
B2 Cu2 Mn3 C6 62.77(14)
B1 Cu2 Mn3 C6 -5.95(18)
C5 Cu2 Mn3 C6 -78.83(14)
C1 Cu2 Mn3 C6 150.61(14)
Mn1 Cu2 Mn3 C6 -146.65(11)
Cu1 Cu2 Mn3 C6 36.01(10)
B2 Cu2 Mn3 C5 141.60(15)
B1 Cu2 Mn3 C5 72.88(18)
C1 Cu2 Mn3 C5 -130.56(15)
Mn1 Cu2 Mn3 C5 -67.82(12)
Cu1 Cu2 Mn3 C5 114.84(10)
B1 Cu2 Mn3 B2 -68.72(18)
C5 Cu2 Mn3 B2 -141.60(15)
C1 Cu2 Mn3 B2 87.84(15)
Mn1 Cu2 Mn3 B2 150.58(12)
Cu1 Cu2 Mn3 B2 -26.76(10)
B2 Cu2 Mn3 C24 -85.0(2)
B1 Cu2 Mn3 C24 -153.7(2)
C5 Cu2 Mn3 C24 133.4(2)
C1 Cu2 Mn3 C24 2.9(2)
Mn1 Cu2 Mn3 C24 65.6(2)
Cu1 Cu2 Mn3 C24 -111.7(2)
B2 Cu2 Mn3 C22 -133.67(14)
B1 Cu2 Mn3 C22 157.61(17)
C5 Cu2 Mn3 C22 84.73(14)
C1 Cu2 Mn3 C22 -45.83(14)
Mn1 Cu2 Mn3 C22 16.91(11)
Cu1 Cu2 Mn3 C22 -160.43(9)
B2 Cu2 Mn3 C23 -149.13(16)
B1 Cu2 Mn3 C23 142.16(19)
C5 Cu2 Mn3 C23 69.27(16)
C1 Cu2 Mn3 C23 -61.29(16)
Mn1 Cu2 Mn3 C23 1.45(14)
Cu1 Cu2 Mn3 C23 -175.89(12)
B2 Cu2 Mn3 C25 -67.18(15)
B1 Cu2 Mn3 C25 -135.90(18)
C5 Cu2 Mn3 C25 151.22(15)
C1 Cu2 Mn3 C25 20.66(15)
Mn1 Cu2 Mn3 C25 83.40(12)
Cu1 Cu2 Mn3 C25 -93.94(10)
B2 Cu2 Mn3 C21 -96.13(14)
B1 Cu2 Mn3 C21 -164.84(17)
C5 Cu2 Mn3 C21 122.28(14)
C1 Cu2 Mn3 C21 -8.29(14)
Mn1 Cu2 Mn3 C21 54.45(11)
Cu1 Cu2 Mn3 C21 -122.89(9)
B1 Cu1 C7 O7 36.0(3)
B2 Cu1 C7 O7 147.2(3)
C4 Cu1 C7 O7 -41.7(3)
Mn2 Cu1 C7 O7 -23.8(3)
Mn4 Cu1 C7 O7 180.0(3)
Cu2 Cu1 C7 O7 97.3(2)
B1 Cu1 C7 Mn4 -144.02(11)
B2 Cu1 C7 Mn4 -32.81(11)
C4 Cu1 C7 Mn4 138.27(10)
Mn2 Cu1 C7 Mn4 156.16(4)
Cu2 Cu1 C7 Mn4 -82.67(9)
C6 Mn3 C5 Cu2 112.43(10)
B2 Mn3 C5 Cu2 33.44(12)
C24 Mn3 C5 Cu2 -156.02(12)
C22 Mn3 C5 Cu2 -101.70(10)
C23 Mn3 C5 Cu2 -139.59(9)
C25 Mn3 C5 Cu2 -98.8(3)
C21 Mn3 C5 Cu2 -75.42(12)
B2 Cu2 C5 O5 154.2(2)
B1 Cu2 C5 O5 39.7(3)
C1 Cu2 C5 O5 -79.4(3)
Mn1 Cu2 C5 O5 -19.0(3)
Mn3 Cu2 C5 O5 -177.3(3)
Cu1 Cu2 C5 O5 102.3(2)
B2 Cu2 C5 Mn3 -28.49(11)
B1 Cu2 C5 Mn3 -142.96(11)
C1 Cu2 C5 Mn3 97.94(18)
Mn1 Cu2 C5 Mn3 158.29(4)
Cu1 Cu2 C5 Mn3 -80.39(9)
Cu1 C7 Mn4 C8 118.22(10)
Cu1 C7 Mn4 B2 40.08(12)
Cu1 C7 Mn4 C26 -152.51(11)
Cu1 C7 Mn4 C30 -128.52(11)
Cu1 C7 Mn4 C27 -115.4(3)
Cu1 C7 Mn4 C29 -89.67(11)
Cu1 C7 Mn4 C28 -68.12(15)
Mn3 B2 Mn4 C8 68.7(4)
Cu2 B2 Mn4 C8 -85.2(2)
Cu1 B2 Mn4 C8 -126.08(12)
Mn3 B2 Mn4 C7 153.7(4)
Cu2 B2 Mn4 C7 -0.2(2)
Cu1 B2 Mn4 C7 -41.12(12)
Mn3 B2 Mn4 C26 -13.8(5)
Cu2 B2 Mn4 C26 -167.66(15)
Cu1 B2 Mn4 C26 151.44(11)
Mn3 B2 Mn4 C30 -54.7(6)
Cu2 B2 Mn4 C30 151.4(3)
Cu1 B2 Mn4 C30 110.5(3)
Mn3 B2 Mn4 C27 -35.0(5)
Cu2 B2 Mn4 C27 171.08(18)
Cu1 B2 Mn4 C27 130.18(9)
Mn3 B2 Mn4 C29 -94.9(4)
Cu2 B2 Mn4 C29 111.22(19)
Cu1 B2 Mn4 C29 70.32(14)
Mn3 B2 Mn4 C28 -73.2(4)
Cu2 B2 Mn4 C28 132.88(19)
Cu1 B2 Mn4 C28 91.98(10)
Mn3 B2 Mn4 Cu1 -165.2(5)
Cu2 B2 Mn4 Cu1 40.90(14)
B1 Cu1 Mn4 C8 -2.61(18)
B2 Cu1 Mn4 C8 60.14(14)
C7 Cu1 Mn4 C8 -74.24(14)
C4 Cu1 Mn4 C8 -128.01(13)
Mn2 Cu1 Mn4 C8 -167.22(11)
Cu2 Cu1 Mn4 C8 33.21(10)
B1 Cu1 Mn4 C7 71.63(18)
B2 Cu1 Mn4 C7 134.38(15)
C4 Cu1 Mn4 C7 -53.77(14)
Mn2 Cu1 Mn4 C7 -92.98(13)
Cu2 Cu1 Mn4 C7 107.45(11)
B1 Cu1 Mn4 B2 -62.75(18)
C7 Cu1 Mn4 B2 -134.38(15)
C4 Cu1 Mn4 B2 171.85(14)
Mn2 Cu1 Mn4 B2 132.64(12)
Cu2 Cu1 Mn4 B2 -26.93(11)
B1 Cu1 Mn4 C26 -173.1(3)
B2 Cu1 Mn4 C26 -110.3(2)
C7 Cu1 Mn4 C26 115.3(2)
C4 Cu1 Mn4 C26 61.5(2)
Mn2 Cu1 Mn4 C26 22.3(2)
Cu2 Cu1 Mn4 C26 -137.2(2)
B1 Cu1 Mn4 C30 145.90(18)
B2 Cu1 Mn4 C30 -151.35(15)
C7 Cu1 Mn4 C30 74.26(15)
C4 Cu1 Mn4 C30 20.49(14)
Mn2 Cu1 Mn4 C30 -18.72(14)
Cu2 Cu1 Mn4 C30 -178.29(11)
B1 Cu1 Mn4 C27 -132.17(17)
B2 Cu1 Mn4 C27 -69.42(14)
C7 Cu1 Mn4 C27 156.20(15)
C4 Cu1 Mn4 C27 102.42(13)
Mn2 Cu1 Mn4 C27 63.21(12)
Cu2 Cu1 Mn4 C27 -96.35(10)
B1 Cu1 Mn4 C29 167.88(17)
B2 Cu1 Mn4 C29 -129.37(14)
C7 Cu1 Mn4 C29 96.25(14)
C4 Cu1 Mn4 C29 42.48(12)
Mn2 Cu1 Mn4 C29 3.27(11)
Cu2 Cu1 Mn4 C29 -156.30(9)
B1 Cu1 Mn4 C28 -153.89(16)
B2 Cu1 Mn4 C28 -91.14(13)
C7 Cu1 Mn4 C28 134.48(13)
C4 Cu1 Mn4 C28 80.71(12)
Mn2 Cu1 Mn4 C28 41.50(11)
Cu2 Cu1 Mn4 C28 -118.07(8)
C3 Mn2 C4 Cu1 -126.50(12)
B1 Mn2 C4 Cu1 -48.64(11)
C19 Mn2 C4 Cu1 140.5(2)
C20 Mn2 C4 Cu1 65.0(2)
C18 Mn2 C4 Cu1 133.28(10)
C16 Mn2 C4 Cu1 65.48(12)
C17 Mn2 C4 Cu1 98.49(10)
B1 Cu1 C4 O4 -138.1(3)
C7 Cu1 C4 O4 -20.0(3)
Mn2 Cu1 C4 O4 179.0(3)
Mn4 Cu1 C4 O4 14.8(3)
Cu2 Cu1 C4 O4 -138.6(2)
B1 Cu1 C4 Mn2 42.88(11)
C7 Cu1 C4 Mn2 160.96(11)
Mn4 Cu1 C4 Mn2 -164.23(4)
Cu2 Cu1 C4 Mn2 42.44(14)
C2 Mn1 C11 C12 -167.7(2)
C1 Mn1 C11 C12 101.6(2)
B1 Mn1 C11 C12 -34.7(4)
C15 Mn1 C11 C12 -117.4(3)
C13 Mn1 C11 C12 -37.67(19)
C14 Mn1 C11 C12 -80.1(2)
Cu2 Mn1 C11 C12 39.0(2)
C2 Mn1 C11 C15 -50.3(3)
C1 Mn1 C11 C15 -141.0(2)
B1 Mn1 C11 C15 82.7(4)
C13 Mn1 C11 C15 79.8(2)
C14 Mn1 C11 C15 37.3(2)
C12 Mn1 C11 C15 117.4(3)
Cu2 Mn1 C11 C15 156.40(17)
C15 C11 C12 C13 0.1(4)
Mn1 C11 C12 C13 61.1(2)
C15 C11 C12 Mn1 -61.1(2)
C2 Mn1 C12 C13 -90.2(4)
C1 Mn1 C12 C13 159.6(2)
B1 Mn1 C12 C13 46.0(2)
C15 Mn1 C12 C13 -79.8(2)
C14 Mn1 C12 C13 -37.1(2)
C11 Mn1 C12 C13 -117.6(3)
Cu2 Mn1 C12 C13 97.06(19)
C2 Mn1 C12 C11 27.4(5)
C1 Mn1 C12 C11 -82.8(2)
B1 Mn1 C12 C11 163.6(2)
C15 Mn1 C12 C11 37.9(2)
C13 Mn1 C12 C11 117.6(3)
C14 Mn1 C12 C11 80.5(2)
Cu2 Mn1 C12 C11 -145.3(2)
C2 Mn1 C14 C13 -161.6(2)
C1 Mn1 C14 C13 84.6(4)
B1 Mn1 C14 C13 -81.8(2)
C15 Mn1 C14 C13 117.7(3)
C11 Mn1 C14 C13 80.2(2)
C12 Mn1 C14 C13 37.4(2)
Cu2 Mn1 C14 C13 -24.1(2)
C2 Mn1 C14 C15 80.6(2)
C1 Mn1 C14 C15 -33.2(4)
B1 Mn1 C14 C15 160.5(2)
C13 Mn1 C14 C15 -117.7(3)
C11 Mn1 C14 C15 -37.6(2)
C12 Mn1 C14 C15 -80.3(2)
Cu2 Mn1 C14 C15 -141.85(17)
C15 C14 C13 C12 -0.3(3)
Mn1 C14 C13 C12 -61.6(2)
C15 C14 C13 Mn1 61.3(2)
C11 C12 C13 C14 0.1(3)
Mn1 C12 C13 C14 61.5(2)
C11 C12 C13 Mn1 -61.4(2)
C2 Mn1 C13 C14 26.5(3)
C1 Mn1 C13 C14 -147.2(2)
B1 Mn1 C13 C14 100.7(2)
C15 Mn1 C13 C14 -37.6(2)
C11 Mn1 C13 C14 -80.6(2)
C12 Mn1 C13 C14 -118.3(3)
Cu2 Mn1 C13 C14 160.63(19)
C2 Mn1 C13 C12 144.8(2)
C1 Mn1 C13 C12 -28.9(3)
B1 Mn1 C13 C12 -141.1(2)
C15 Mn1 C13 C12 80.7(2)
C14 Mn1 C13 C12 118.3(3)
C11 Mn1 C13 C12 37.6(2)
Cu2 Mn1 C13 C12 -81.11(19)
C3 Mn2 C16 C17 -84.9(4)
C4 Mn2 C16 C17 63.1(2)
B1 Mn2 C16 C17 172.3(2)
C19 Mn2 C16 C17 -78.9(2)
C20 Mn2 C16 C17 -117.3(3)
C18 Mn2 C16 C17 -36.5(2)
Cu1 Mn2 C16 C17 122.8(2)
C3 Mn2 C16 C20 32.4(5)
C4 Mn2 C16 C20 -179.6(2)
B1 Mn2 C16 C20 -70.4(2)
C19 Mn2 C16 C20 38.4(2)
C18 Mn2 C16 C20 80.8(2)
C17 Mn2 C16 C20 117.3(3)
Cu1 Mn2 C16 C20 -119.9(2)
C13 C14 C15 C11 0.3(4)
Mn1 C14 C15 C11 61.8(2)
C13 C14 C15 Mn1 -61.5(2)
C12 C11 C15 C14 -0.2(4)
Mn1 C11 C15 C14 -61.7(2)
C12 C11 C15 Mn1 61.5(2)
C2 Mn1 C15 C14 -103.8(2)
C1 Mn1 C15 C14 165.61(19)
B1 Mn1 C15 C14 -26.6(3)
C13 Mn1 C15 C14 37.45(19)
C11 Mn1 C15 C14 118.1(3)
C12 Mn1 C15 C14 80.3(2)
Cu2 Mn1 C15 C14 74.3(3)
C2 Mn1 C15 C11 138.1(2)
C1 Mn1 C15 C11 47.6(3)
B1 Mn1 C15 C11 -144.7(2)
C13 Mn1 C15 C11 -80.6(2)
C14 Mn1 C15 C11 -118.1(3)
C12 Mn1 C15 C11 -37.7(2)
Cu2 Mn1 C15 C11 -43.8(3)
C3 Mn2 C18 C19 80.7(3)
C4 Mn2 C18 C19 173.2(2)
B1 Mn2 C18 C19 -2.7(4)
C20 Mn2 C18 C19 -39.5(2)
C16 Mn2 C18 C19 -81.9(3)
C17 Mn2 C18 C19 -118.2(3)
Cu1 Mn2 C18 C19 -111.6(2)
C3 Mn2 C18 C17 -161.0(2)
C4 Mn2 C18 C17 -68.5(2)
B1 Mn2 C18 C17 115.5(3)
C19 Mn2 C18 C17 118.2(3)
C20 Mn2 C18 C17 78.7(2)
C16 Mn2 C18 C17 36.3(2)
Cu1 Mn2 C18 C17 6.7(3)
C17 C18 C19 C20 0.6(4)
Mn2 C18 C19 C20 62.4(2)
C17 C18 C19 Mn2 -61.7(2)
C3 Mn2 C19 C18 -103.4(2)
C4 Mn2 C19 C18 -11.2(4)
B1 Mn2 C19 C18 178.6(2)
C20 Mn2 C19 C18 115.8(3)
C16 Mn2 C19 C18 79.0(2)
C17 Mn2 C19 C18 37.0(2)
Cu1 Mn2 C19 C18 110.5(2)
C3 Mn2 C19 C20 140.8(3)
C4 Mn2 C19 C20 -127.1(3)
B1 Mn2 C19 C20 62.8(3)
C18 Mn2 C19 C20 -115.8(3)
C16 Mn2 C19 C20 -36.9(2)
C17 Mn2 C19 C20 -78.8(3)
Cu1 Mn2 C19 C20 -5.3(3)
C17 C16 C20 C19 1.4(4)
Mn2 C16 C20 C19 -60.8(2)
C17 C16 C20 Mn2 62.2(2)
C18 C19 C20 C16 -1.3(4)
Mn2 C19 C20 C16 62.0(2)
C18 C19 C20 Mn2 -63.2(2)
C3 Mn2 C20 C16 -165.8(2)
C4 Mn2 C20 C16 0.7(3)
B1 Mn2 C20 C16 116.3(2)
C19 Mn2 C20 C16 -118.0(3)
C18 Mn2 C20 C16 -79.9(2)
C17 Mn2 C20 C16 -37.5(2)
Cu1 Mn2 C20 C16 58.29(19)
C3 Mn2 C20 C19 -47.8(3)
C4 Mn2 C20 C19 118.7(3)
B1 Mn2 C20 C19 -125.7(2)
C18 Mn2 C20 C19 38.1(2)
C16 Mn2 C20 C19 118.0(3)
C17 Mn2 C20 C19 80.5(2)
Cu1 Mn2 C20 C19 176.3(2)
C6 Mn3 C21 C22 118.4(3)
C5 Mn3 C21 C22 -45.6(2)
B2 Mn3 C21 C22 -161.6(2)
C24 Mn3 C21 C22 80.3(2)
C23 Mn3 C21 C22 37.59(19)
C25 Mn3 C21 C22 118.5(3)
Cu2 Mn3 C21 C22 -104.77(18)
C6 Mn3 C21 C25 -0.1(3)
C5 Mn3 C21 C25 -164.10(17)
B2 Mn3 C21 C25 79.85(19)
C24 Mn3 C21 C25 -38.19(17)
C22 Mn3 C21 C25 -118.5(3)
C23 Mn3 C21 C25 -80.92(19)
Cu2 Mn3 C21 C25 136.72(16)
C25 C21 C22 C23 -0.8(3)
Mn3 C21 C22 C23 -61.6(2)
C25 C21 C22 Mn3 60.7(2)
C6 Mn3 C22 C23 -11.2(3)
C5 Mn3 C22 C23 -100.8(2)
B2 Mn3 C22 C23 142.7(2)
C24 Mn3 C22 C23 37.39(18)
C25 Mn3 C22 C23 80.6(2)
C21 Mn3 C22 C23 117.8(3)
Cu2 Mn3 C22 C23 -162.81(17)
C6 Mn3 C22 C21 -129.0(2)
C5 Mn3 C22 C21 141.4(2)
B2 Mn3 C22 C21 24.9(3)
C24 Mn3 C22 C21 -80.4(2)
C23 Mn3 C22 C21 -117.8(3)
C25 Mn3 C22 C21 -37.22(18)
Cu2 Mn3 C22 C21 79.37(18)
C21 C22 C23 C24 0.8(3)
Mn3 C22 C23 C24 -61.05(19)
C21 C22 C23 Mn3 61.8(2)
C6 Mn3 C23 C24 -68.49(19)
C5 Mn3 C23 C24 -160.28(18)
B2 Mn3 C23 C24 34.3(4)
C22 Mn3 C23 C24 118.1(3)
C25 Mn3 C23 C24 37.78(17)
C21 Mn3 C23 C24 80.56(19)
Cu2 Mn3 C23 C24 143.05(14)
C6 Mn3 C23 C22 173.43(19)
C5 Mn3 C23 C22 81.6(2)
B2 Mn3 C23 C22 -83.7(3)
C24 Mn3 C23 C22 -118.1(3)
C25 Mn3 C23 C22 -80.3(2)
C21 Mn3 C23 C22 -37.51(19)
Cu2 Mn3 C23 C22 25.0(2)
C22 C23 C24 C25 -0.4(3)
Mn3 C23 C24 C25 -61.60(19)
C22 C23 C24 Mn3 61.2(2)
C6 Mn3 C24 C23 117.67(18)
C5 Mn3 C24 C23 26.9(2)
B2 Mn3 C24 C23 -163.17(17)
C22 Mn3 C24 C23 -37.44(18)
C25 Mn3 C24 C23 -118.0(3)
C21 Mn3 C24 C23 -80.14(19)
Cu2 Mn3 C24 C23 -92.5(2)
C6 Mn3 C24 C25 -124.4(2)
C5 Mn3 C24 C25 144.9(2)
B2 Mn3 C24 C25 -45.2(2)
C22 Mn3 C24 C25 80.5(2)
C23 Mn3 C24 C25 118.0(3)
C21 Mn3 C24 C25 37.82(19)
Cu2 Mn3 C24 C25 25.4(3)
C22 C21 C25 C24 0.6(3)
Mn3 C21 C25 C24 61.25(19)
C22 C21 C25 Mn3 -60.7(2)
C23 C24 C25 C21 -0.1(3)
Mn3 C24 C25 C21 -61.77(19)
C23 C24 C25 Mn3 61.68(19)
C6 Mn3 C25 C21 179.94(18)
C5 Mn3 C25 C21 33.9(4)
B2 Mn3 C25 C21 -101.72(19)
C24 Mn3 C25 C21 117.2(3)
C22 Mn3 C25 C21 37.13(18)
C23 Mn3 C25 C21 79.83(19)
Cu2 Mn3 C25 C21 -51.17(19)
C6 Mn3 C25 C24 62.8(2)
C5 Mn3 C25 C24 -83.2(3)
B2 Mn3 C25 C24 141.1(2)
C22 Mn3 C25 C24 -80.0(2)
C23 Mn3 C25 C24 -37.33(18)
C21 Mn3 C25 C24 -117.2(3)
Cu2 Mn3 C25 C24 -168.34(15)
C8 Mn4 C26 C30 129.3(2)
C7 Mn4 C26 C30 41.0(2)
B2 Mn4 C26 C30 -153.92(19)
C27 Mn4 C26 C30 -118.4(3)
C29 Mn4 C26 C30 -38.20(19)
C28 Mn4 C26 C30 -80.8(2)
Cu1 Mn4 C26 C30 -59.5(3)
C8 Mn4 C26 C27 -112.36(19)
C7 Mn4 C26 C27 159.35(18)
B2 Mn4 C26 C27 -35.5(2)
C30 Mn4 C26 C27 118.4(3)
C29 Mn4 C26 C27 80.17(19)
C28 Mn4 C26 C27 37.52(17)
Cu1 Mn4 C26 C27 58.9(3)
C30 C26 C27 C28 -0.2(3)
Mn4 C26 C27 C28 -61.7(2)
C30 C26 C27 Mn4 61.5(2)
C8 Mn4 C27 C28 -170.09(18)
C7 Mn4 C27 C28 66.0(4)
B2 Mn4 C27 C28 -90.63(19)
C26 Mn4 C27 C28 117.5(3)
C30 Mn4 C27 C28 80.5(2)
C29 Mn4 C27 C28 37.30(18)
Cu1 Mn4 C27 C28 -36.7(2)
C8 Mn4 C27 C26 72.4(2)
C7 Mn4 C27 C26 -51.6(4)
B2 Mn4 C27 C26 151.8(2)
C30 Mn4 C27 C26 -37.1(2)
C29 Mn4 C27 C26 -80.2(2)
C28 Mn4 C27 C26 -117.5(3)
Cu1 Mn4 C27 C26 -154.27(16)
C26 C27 C28 C29 0.1(3)
Mn4 C27 C28 C29 -61.2(2)
C26 C27 C28 Mn4 61.2(2)
C8 Mn4 C28 C27 15.5(3)
C7 Mn4 C28 C27 -154.33(19)
B2 Mn4 C28 C27 91.16(19)
C26 Mn4 C28 C27 -37.90(18)
C30 Mn4 C28 C27 -80.4(2)
C29 Mn4 C28 C27 -118.2(3)
Cu1 Mn4 C28 C27 150.78(17)
C8 Mn4 C28 C29 133.7(2)
C7 Mn4 C28 C29 -36.2(2)
B2 Mn4 C28 C29 -150.7(2)
C26 Mn4 C28 C29 80.3(2)
C30 Mn4 C28 C29 37.7(2)
C27 Mn4 C28 C29 118.2(3)
Cu1 Mn4 C28 C29 -91.05(18)
C27 C28 C29 C30 0.1(4)
Mn4 C28 C29 C30 -61.1(2)
C27 C28 C29 Mn4 61.1(2)
C8 Mn4 C29 C28 -107.6(3)
C7 Mn4 C29 C28 152.84(19)
B2 Mn4 C29 C28 36.6(2)
C26 Mn4 C29 C28 -80.4(2)
C30 Mn4 C29 C28 -118.0(3)
C27 Mn4 C29 C28 -37.29(18)
Cu1 Mn4 C29 C28 91.01(17)
C8 Mn4 C29 C30 10.4(4)
C7 Mn4 C29 C30 -89.1(2)
B2 Mn4 C29 C30 154.6(2)
C26 Mn4 C29 C30 37.65(19)
C27 Mn4 C29 C30 80.7(2)
C28 Mn4 C29 C30 118.0(3)
Cu1 Mn4 C29 C30 -150.98(18)
C27 C26 C30 C29 0.3(3)
Mn4 C26 C30 C29 61.7(2)
C27 C26 C30 Mn4 -61.5(2)
C28 C29 C30 C26 -0.2(4)
Mn4 C29 C30 C26 -61.7(2)
C28 C29 C30 Mn4 61.4(2)
C8 Mn4 C30 C26 -57.5(2)
C7 Mn4 C30 C26 -147.81(19)
B2 Mn4 C30 C26 59.3(4)
C27 Mn4 C30 C26 37.45(18)
C29 Mn4 C30 C26 117.2(3)
C28 Mn4 C30 C26 79.95(19)
Cu1 Mn4 C30 C26 153.92(15)
C8 Mn4 C30 C29 -174.64(18)
C7 Mn4 C30 C29 95.0(2)
B2 Mn4 C30 C29 -57.9(4)
C26 Mn4 C30 C29 -117.2(3)
C27 Mn4 C30 C29 -79.74(19)
C28 Mn4 C30 C29 -37.23(18)
Cu1 Mn4 C30 C29 36.7(2)
C20 C16 C17 C18 -1.0(4)
Mn2 C16 C17 C18 60.3(2)
C20 C16 C17 Mn2 -61.4(2)
C19 C18 C17 C16 0.2(4)
Mn2 C18 C17 C16 -60.5(2)
C19 C18 C17 Mn2 60.7(2)
C3 Mn2 C17 C16 146.5(2)
C4 Mn2 C17 C16 -123.3(2)
B1 Mn2 C17 C16 -13.0(4)
C19 Mn2 C17 C16 82.2(2)
C20 Mn2 C17 C16 37.8(2)
C18 Mn2 C17 C16 119.5(3)
Cu1 Mn2 C17 C16 -55.8(2)
C3 Mn2 C17 C18 26.9(3)
C4 Mn2 C17 C18 117.2(2)
B1 Mn2 C17 C18 -132.5(2)
C19 Mn2 C17 C18 -37.3(2)
C20 Mn2 C17 C18 -81.8(2)
C16 Mn2 C17 C18 -119.5(3)
Cu1 Mn2 C17 C18 -175.31(19)
